data_4026136
loop_
_publ_author_name
'Muhammad Moazzam Naseer'
'De-Xian Wang'
'Liang Zhao'
'Zhi-Tang Huang'
'Mei-Xiang Wang'

_publ_section_title
;
 Synthesis and Functionalization of Heteroatom-Bridged
 Bicyclocalixaromatics, Large Molecular Triangular Prisms with
 Electron-Rich and -Deficient Aromatic Interiors
;
_journal_name_full 'Journal of Organic Chemistry'
_journal_page_first 1804
_journal_page_last 1813
_journal_paper_doi 10.1021/jo102483x
_journal_volume 76
_journal_year 2011
_chemical_formula_sum 'C72 H63 N9 O10'
_chemical_formula_weight 1214.31
_chemical_name_systematic
; 
 ? 
;
_space_group_IT_number 14
_symmetry_cell_setting monoclinic
_symmetry_space_group_name_Hall '-P 2yn'
_symmetry_space_group_name_H-M 'P 1 21/n 1'
_atom_sites_solution_hydrogens geom
_atom_sites_solution_primary direct
_atom_sites_solution_secondary difmap
_audit_creation_method SHELXL-97
_cell_angle_alpha 90.00
_cell_angle_beta 91.08(3)
_cell_angle_gamma 90.00
_cell_formula_units_Z 4
_cell_length_a 17.586(4)
_cell_length_b 18.328(4)
_cell_length_c 19.381(4)
_cell_measurement_reflns_used 15899
_cell_measurement_temperature 173(2)
_cell_measurement_theta_max 27.47
_cell_measurement_theta_min 1.91
_cell_volume 6246(2)
_computing_cell_refinement 'CrystalClear (Rigaku Inc., 2008)'
_computing_data_collection 'CrystalClear (Rigaku Inc., 2008)'
_computing_data_reduction 'CrystalClear (Rigaku Inc., 2008)'
_computing_molecular_graphics
;
 Mercury: visualization and analysis of crystal structures, C. F. Macrae,
 P. R. Edgington, P. McCabe, E. Pidcock, G. P. Shields, R. Taylor,
 M. Towler and J. van de Streek, J. Appl. Cryst., 39, 453-457, 2006.
;
_computing_publication_material 'SHELX-97 (Sheldrick, 1997)'
_computing_structure_refinement 'SHELX-97 (Sheldrick, 1997)'
_computing_structure_solution 'SHELX-97 (Sheldrick, 1997)'
_diffrn_ambient_temperature 173(2)
_diffrn_detector_area_resol_mean 28.5714
_diffrn_measured_fraction_theta_full 0.997
_diffrn_measured_fraction_theta_max 0.997
_diffrn_measurement_device_type 'MM007HF + CCD (Saturn724+)'
_diffrn_measurement_method '\w scans at fixed \c = 45\%'
_diffrn_radiation_monochromator Confocal
_diffrn_radiation_source 'Rotating Anode'
_diffrn_radiation_type MoK\a
_diffrn_radiation_wavelength 0.71073
_diffrn_reflns_av_R_equivalents 0.0530
_diffrn_reflns_av_sigmaI/netI 0.0484
_diffrn_reflns_limit_h_max 21
_diffrn_reflns_limit_h_min -22
_diffrn_reflns_limit_k_max 19
_diffrn_reflns_limit_k_min -23
_diffrn_reflns_limit_l_max 25
_diffrn_reflns_limit_l_min -25
_diffrn_reflns_number 50875
_diffrn_reflns_theta_full 27.47
_diffrn_reflns_theta_max 27.47
_diffrn_reflns_theta_min 1.91
_exptl_absorpt_coefficient_mu 0.088
_exptl_absorpt_correction_T_max 0.9904
_exptl_absorpt_correction_T_min 0.9818
_exptl_absorpt_correction_type multi-scan
_exptl_absorpt_process_details 'CrystalClear (Rigaku Inc., 2008)'
_exptl_crystal_colour colorless
_exptl_crystal_density_diffrn 1.291
_exptl_crystal_description plate
_exptl_crystal_F_000 2552
_exptl_crystal_size_max 0.21
_exptl_crystal_size_mid 0.13
_exptl_crystal_size_min 0.11
_refine_diff_density_max 0.501
_refine_diff_density_min -0.489
_refine_diff_density_rms 0.051
_refine_ls_extinction_method none
_refine_ls_goodness_of_fit_ref 1.176
_refine_ls_hydrogen_treatment constr
_refine_ls_matrix_type full
_refine_ls_number_parameters 895
_refine_ls_number_reflns 14266
_refine_ls_number_restraints 1977
_refine_ls_restrained_S_all 1.159
_refine_ls_R_factor_all 0.1039
_refine_ls_R_factor_gt 0.0900
_refine_ls_shift/su_max 0.002
_refine_ls_shift/su_mean 0.000
_refine_ls_structure_factor_coef Fsqd
_refine_ls_weighting_details 'calc w=1/[\s^2^(Fo^2^)+(0.0542P)^2^+5.5860P] where P=(Fo^2^+2Fc^2^)/3'
_refine_ls_weighting_scheme calc
_refine_ls_wR_factor_gt 0.1860
_refine_ls_wR_factor_ref 0.1941
_reflns_number_gt 12333
_reflns_number_total 14266
_reflns_threshold_expression >2sigma(I)
_cod_data_source_file jo102483x_si_003.cif
_cod_data_source_block mx312
_cod_database_code 4026136

loop_
_symmetry_equiv_pos_as_xyz
'x, y, z'
'-x+1/2, y+1/2, -z+1/2'
'-x, -y, -z'
'x-1/2, -y-1/2, z-1/2'

loop_
_atom_site_label
_atom_site_type_symbol
_atom_site_fract_x
_atom_site_fract_y
_atom_site_fract_z
_atom_site_U_iso_or_equiv
_atom_site_adp_type
_atom_site_occupancy
_atom_site_symmetry_multiplicity
_atom_site_calc_flag
_atom_site_refinement_flags
_atom_site_disorder_assembly
_atom_site_disorder_group
O1 O 0.35601(11) 0.51366(10) -0.47297(10) 0.0411(5) Uani 1 1 d U . .
O2 O 0.48927(12) 0.33730(10) -0.58727(9) 0.0420(5) Uani 1 1 d U D .
O3 O 0.03720(10) -0.12150(10) -0.37901(11) 0.0414(5) Uani 1 1 d U . .
O4 O -0.13880(10) 0.05979(10) -0.40396(10) 0.0390(4) Uani 1 1 d U . .
O5 O 0.27839(11) 0.22107(11) 0.09210(9) 0.0414(5) Uani 1 1 d U . .
O6 O 0.50330(11) 0.12155(11) 0.02189(9) 0.0398(4) Uani 1 1 d U . .
O7 O 0.45258(11) 0.15195(11) 0.24971(9) 0.0425(5) Uani 1 1 d U . .
O8 O 0.45191(12) 0.55628(11) -0.68498(10) 0.0444(5) Uani 1 1 d U D .
O9 O -0.20057(12) -0.16984(12) -0.46198(12) 0.0525(5) Uani 1 1 d U . .
O10 O 0.39738(15) 0.79874(16) -0.71353(16) 0.0769(8) Uani 1 1 d U E .
N1 N 0.47430(14) 0.44816(13) -0.63592(11) 0.0398(5) Uani 1 1 d U D .
N2 N 0.42034(13) 0.42140(12) -0.52730(11) 0.0372(5) Uani 1 1 d U D .
N3 N 0.40328(13) 0.53925(12) -0.57676(11) 0.0373(5) Uani 1 1 d U D .
N4 N -0.17171(13) -0.05521(13) -0.43373(12) 0.0409(5) Uani 1 1 d U . .
N5 N -0.07923(13) -0.15012(13) -0.42003(12) 0.0398(5) Uani 1 1 d U . .
N6 N -0.04726(12) -0.02787(12) -0.39141(11) 0.0345(5) Uani 1 1 d U . .
N7 N 0.38907(13) 0.17073(13) 0.05248(11) 0.0373(5) Uani 1 1 d U . .
N8 N 0.36638(13) 0.18916(13) 0.17197(11) 0.0391(5) Uani 1 1 d U . .
N9 N 0.48196(13) 0.13297(12) 0.13561(11) 0.0367(5) Uani 1 1 d U . .
C1 C 0.5897(2) 0.0636(3) 0.45422(18) 0.0787(12) Uani 1 1 d U . .
H1A H 0.6294 0.0302 0.4711 0.118 Uiso 1 1 calc R . .
H1B H 0.5407 0.0493 0.4732 0.118 Uiso 1 1 calc R . .
H1C H 0.6021 0.1135 0.4689 0.118 Uiso 1 1 calc R . .
C2 C -0.1966(3) -0.2829(2) -0.3959(2) 0.0877(12) Uani 1 1 d DU . .
H2A H -0.2315 -0.2516 -0.3694 0.105 Uiso 1 1 calc R A 1
H2B H -0.1473 -0.2837 -0.3705 0.105 Uiso 1 1 calc R A 1
C3 C -0.1846(2) -0.24773(18) -0.46400(19) 0.0592(8) Uani 1 1 d U C .
H3A H -0.1313 -0.2554 -0.4778 0.071 Uiso 1 1 calc R . .
H3B H -0.2181 -0.2711 -0.4992 0.071 Uiso 1 1 calc R . .
C4 C -0.02782(17) 0.13453(17) -0.41795(15) 0.0460(7) Uani 1 1 d U . .
H4A H -0.0321 0.1282 -0.4665 0.055 Uiso 1 1 calc R . .
C5 C 0.50216(18) 0.28926(17) -0.47194(15) 0.0469(7) Uani 1 1 d U . .
H5A H 0.5455 0.3192 -0.4640 0.056 Uiso 1 1 calc R . .
C6 C 0.26599(18) 0.29298(17) -0.01045(15) 0.0476(7) Uani 1 1 d U . .
H6A H 0.2872 0.3333 0.0139 0.057 Uiso 1 1 calc R . .
C7 C 0.40957(18) 0.62522(17) -0.69040(16) 0.0492(7) Uani 1 1 d DU . .
H7A H 0.4432 0.6644 -0.7073 0.059 Uiso 1 1 calc R B 1
H7B H 0.3907 0.6396 -0.6446 0.059 Uiso 1 1 calc R B 1
C8 C 0.5851(2) 0.0605(2) 0.37550(16) 0.0542(8) Uani 1 1 d U . .
H8A H 0.6346 0.0753 0.3564 0.065 Uiso 1 1 calc R . .
H8B H 0.5747 0.0097 0.3607 0.065 Uiso 1 1 calc R . .
C9 C 0.51814(17) 0.10825(16) 0.26930(14) 0.0409(6) Uani 1 1 d U . .
H9A H 0.5649 0.1288 0.2493 0.049 Uiso 1 1 calc R . .
H9B H 0.5118 0.0575 0.2527 0.049 Uiso 1 1 calc R . .
C10 C 0.38106(17) 0.19767(17) -0.49595(14) 0.0452(7) Uani 1 1 d U . .
H10A H 0.3409 0.1644 -0.5058 0.054 Uiso 1 1 calc R . .
C11 C 0.39518(15) 0.48901(15) -0.52774(13) 0.0348(5) Uani 1 1 d U . .
C12 C 0.32860(15) 0.36775(15) -0.34407(14) 0.0364(6) Uani 1 1 d U . .
H12A H 0.3578 0.3367 -0.3146 0.044 Uiso 1 1 calc R . .
C13 C 0.47420(17) 0.24582(17) -0.41939(15) 0.0442(6) Uani 1 1 d U . .
H13A H 0.4990 0.2467 -0.3754 0.053 Uiso 1 1 calc R . .
C14 C 0.47046(17) 0.18822(16) -0.08280(14) 0.0404(6) Uani 1 1 d U . .
H14A H 0.4883 0.2322 -0.0623 0.049 Uiso 1 1 calc R . .
C15 C 0.40814(17) 0.24160(17) -0.54880(14) 0.0453(7) Uani 1 1 d U . .
H15A H 0.3861 0.2390 -0.5939 0.054 Uiso 1 1 calc R . .
C16 C 0.19020(14) 0.25027(14) -0.19011(13) 0.0317(5) Uani 1 1 d U . .
C17 C 0.24438(16) 0.46025(15) -0.42902(15) 0.0401(6) Uani 1 1 d U . .
H17A H 0.2158 0.4930 -0.4573 0.048 Uiso 1 1 calc R . .
C18 C 0.22244(17) 0.16953(16) -0.01144(14) 0.0413(6) Uani 1 1 d U . .
H18A H 0.2137 0.1251 0.0124 0.050 Uiso 1 1 calc R . .
C19 C 0.21129(14) 0.03097(14) -0.34078(13) 0.0315(5) Uani 1 1 d U . .
C20 C 0.24389(18) 0.29948(16) -0.07934(15) 0.0460(7) Uani 1 1 d U . .
H20A H 0.2507 0.3449 -0.1021 0.055 Uiso 1 1 calc R . .
C21 C -0.14752(16) -0.12431(16) -0.43722(15) 0.0408(6) Uani 1 1 d U . .
C22 C 0.03241(17) 0.17324(17) -0.38908(14) 0.0442(6) Uani 1 1 d U . .
H22A H 0.0703 0.1925 -0.4183 0.053 Uiso 1 1 calc R . .
C23 C 0.52317(18) 0.11010(18) 0.34719(14) 0.0461(7) Uani 1 1 d U . .
H23A H 0.4737 0.0950 0.3661 0.055 Uiso 1 1 calc R . .
H23B H 0.5334 0.1607 0.3626 0.055 Uiso 1 1 calc R . .
C24 C 0.44085(16) 0.18776(15) -0.14959(14) 0.0387(6) Uani 1 1 d U . .
H24A H 0.4387 0.2321 -0.1750 0.046 Uiso 1 1 calc R . .
C25 C 0.36525(16) 0.41708(15) -0.38647(14) 0.0390(6) Uani 1 1 d U . .
H25A H 0.4192 0.4199 -0.3861 0.047 Uiso 1 1 calc R . .
C26 C 0.09286(15) -0.06669(14) -0.36525(14) 0.0354(6) Uani 1 1 d U . .
C27 C -0.11800(15) -0.01081(15) -0.41000(14) 0.0359(6) Uani 1 1 d U . .
C28 C 0.20939(14) 0.30971(14) -0.30049(13) 0.0316(5) Uani 1 1 d U . .
C29 C 0.44204(16) 0.51379(15) -0.63000(13) 0.0371(6) Uani 1 1 d U . .
C30 C 0.14131(15) -0.04951(15) -0.41791(14) 0.0377(6) Uani 1 1 d U . .
H30A H 0.1344 -0.0708 -0.4623 0.045 Uiso 1 1 calc R . .
C31 C 0.20801(16) 0.41011(15) -0.38724(14) 0.0382(6) Uani 1 1 d U . .
H31A H 0.1540 0.4077 -0.3879 0.046 Uiso 1 1 calc R . .
C32 C 0.46669(16) 0.28838(15) -0.53479(13) 0.0364(6) Uani 1 1 d U . .
C33 C -0.03261(15) -0.09791(15) -0.39738(14) 0.0360(6) Uani 1 1 d U . .
C34 C 0.24968(15) 0.36333(14) -0.34430(13) 0.0325(5) Uani 1 1 d U . .
C35 C 0.45005(16) 0.05868(15) -0.07575(14) 0.0389(6) Uani 1 1 d U . .
H35A H 0.4540 0.0144 -0.0505 0.047 Uiso 1 1 calc R . .
C36 C 0.46017(16) 0.40527(15) -0.58287(13) 0.0362(6) Uani 1 1 d U . .
C37 C 0.20086(17) 0.17680(15) -0.08021(14) 0.0403(6) Uani 1 1 d U . .
H37A H 0.1779 0.1367 -0.1035 0.048 Uiso 1 1 calc R . .
C38 C 0.12793(14) 0.21345(14) -0.21881(13) 0.0324(5) Uani 1 1 d U . .
H38A H 0.1001 0.1806 -0.1910 0.039 Uiso 1 1 calc R . .
C39 C 0.42065(16) 0.05915(15) -0.14257(13) 0.0371(6) Uani 1 1 d U . .
H39A H 0.4045 0.0146 -0.1632 0.045 Uiso 1 1 calc R . .
C40 C 0.34760(16) 0.19267(15) 0.10535(13) 0.0364(6) Uani 1 1 d U . .
C41 C 0.40917(15) 0.16211(14) -0.30447(13) 0.0332(5) Uani 1 1 d U . .
H41A H 0.4536 0.1905 -0.2962 0.040 Uiso 1 1 calc R . .
C42 C -0.07818(16) 0.11719(16) -0.30554(15) 0.0407(6) Uani 1 1 d U . .
H42A H -0.1165 0.0979 -0.2768 0.049 Uiso 1 1 calc R . .
C43 C 0.10013(16) -0.03514(16) -0.30105(15) 0.0404(6) Uani 1 1 d U . .
H43A H 0.0656 -0.0466 -0.2655 0.049 Uiso 1 1 calc R . .
C44 C 0.47339(15) 0.12358(15) -0.04674(13) 0.0360(6) Uani 1 1 d U . .
C45 C 0.43429(16) 0.15787(15) 0.18309(13) 0.0377(6) Uani 1 1 d U . .
C46 C 0.23107(15) 0.29790(14) -0.23212(13) 0.0335(5) Uani 1 1 d U . .
H46A H 0.2743 0.3225 -0.2135 0.040 Uiso 1 1 calc R . .
C47 C -0.08109(15) 0.10550(14) -0.37531(14) 0.0352(5) Uani 1 1 d U . .
C48 C 0.41429(15) 0.12417(14) -0.18021(13) 0.0329(5) Uani 1 1 d U . .
C49 C 0.30994(14) 0.11955(14) -0.38060(13) 0.0330(5) Uani 1 1 d U . .
H49A H 0.2857 0.1193 -0.4248 0.040 Uiso 1 1 calc R . .
C50 C 0.14672(14) 0.27257(14) -0.32741(13) 0.0324(5) Uani 1 1 d U . .
H50A H 0.1316 0.2807 -0.3741 0.039 Uiso 1 1 calc R . .
C51 C 0.15931(15) 0.01391(15) -0.28952(14) 0.0384(6) Uani 1 1 d U . .
H51A H 0.1646 0.0365 -0.2456 0.046 Uiso 1 1 calc R . .
C52 C 0.45522(15) 0.14300(15) 0.07156(13) 0.0354(5) Uani 1 1 d U . .
C53 C -0.01858(15) 0.15746(16) -0.27744(14) 0.0390(6) Uani 1 1 d U . .
H53A H -0.0169 0.1667 -0.2292 0.047 Uiso 1 1 calc R . .
C54 C 0.41108(14) 0.20124(14) -0.42931(13) 0.0328(5) Uani 1 1 d U . .
C55 C 0.21224(15) 0.24182(14) -0.11582(13) 0.0340(5) Uani 1 1 d U . .
C56 C 0.32274(16) 0.46168(14) -0.42877(13) 0.0349(6) Uani 1 1 d U . .
C57 C 0.20023(15) -0.00083(15) -0.40540(14) 0.0366(6) Uani 1 1 d U . .
H57A H 0.2337 0.0111 -0.4416 0.044 Uiso 1 1 calc R . .
C58 C 0.25647(16) 0.22712(15) 0.02158(13) 0.0370(6) Uani 1 1 d U . .
C59 C 0.10545(14) 0.22384(14) -0.28784(13) 0.0315(5) Uani 1 1 d U . .
C60 C 0.31259(15) 0.08184(14) -0.26212(13) 0.0341(5) Uani 1 1 d U . .
H60A H 0.2912 0.0550 -0.2253 0.041 Uiso 1 1 calc R . .
C61 C 0.27812(14) 0.07934(14) -0.32755(13) 0.0323(5) Uani 1 1 d U . .
C62 C 0.37776(15) 0.12307(14) -0.25012(13) 0.0326(5) Uani 1 1 d U . .
C63 C 0.37645(14) 0.16033(14) -0.37092(13) 0.0313(5) Uani 1 1 d U . .
C64 C 0.03859(14) 0.18456(14) -0.31844(13) 0.0317(5) Uani 1 1 d U . .
C65 C -0.2295(5) -0.3625(4) -0.3962(6) 0.101(2) Uani 0.604(8) 1 d PDU C 1
H65A H -0.2641 -0.3698 -0.3571 0.122 Uiso 0.604(8) 1 calc PR C 1
H65B H -0.2578 -0.3725 -0.4399 0.122 Uiso 0.604(8) 1 calc PR C 1
C66 C -0.1622(5) -0.4101(6) -0.3894(6) 0.116(3) Uani 0.604(8) 1 d PDU C 1
H66A H -0.1785 -0.4613 -0.3889 0.174 Uiso 0.604(8) 1 calc PR C 1
H66B H -0.1347 -0.3988 -0.3463 0.174 Uiso 0.604(8) 1 calc PR C 1
H66C H -0.1287 -0.4020 -0.4285 0.174 Uiso 0.604(8) 1 calc PR C 1
C65' C -0.1817(8) -0.3665(5) -0.4169(7) 0.084(2) Uani 0.396(8) 1 d PDU C 2
H65C H -0.1924 -0.3738 -0.4668 0.101 Uiso 0.396(8) 1 calc PR C 2
H65D H -0.1281 -0.3799 -0.4070 0.101 Uiso 0.396(8) 1 calc PR C 2
C66' C -0.2335(10) -0.4116(9) -0.3753(9) 0.133(4) Uani 0.396(8) 1 d PDU C 2
H66D H -0.2073 -0.4565 -0.3609 0.200 Uiso 0.396(8) 1 calc PR C 2
H66E H -0.2788 -0.4241 -0.4031 0.200 Uiso 0.396(8) 1 calc PR C 2
H66F H -0.2486 -0.3842 -0.3344 0.200 Uiso 0.396(8) 1 calc PR C 2
C67 C 0.2174(3) 0.5566(4) -0.7683(4) 0.0698(17) Uani 0.675(5) 1 d PDU D 1
H67A H 0.1770 0.5262 -0.7493 0.105 Uiso 0.675(5) 1 calc PR D 1
H67B H 0.2366 0.5338 -0.8103 0.105 Uiso 0.675(5) 1 calc PR D 1
H67C H 0.1971 0.6051 -0.7795 0.105 Uiso 0.675(5) 1 calc PR D 1
C68 C 0.2831(3) 0.5641(3) -0.7145(3) 0.0596(13) Uani 0.675(5) 1 d PDU D 1
H68A H 0.2629 0.5835 -0.6708 0.072 Uiso 0.675(5) 1 calc PR D 1
H68B H 0.3054 0.5154 -0.7050 0.072 Uiso 0.675(5) 1 calc PR D 1
C69 C 0.3433(3) 0.6141(3) -0.7404(3) 0.0562(12) Uani 0.675(5) 1 d PDU D 1
H69A H 0.3200 0.6621 -0.7508 0.067 Uiso 0.675(5) 1 calc PR D 1
H69B H 0.3629 0.5942 -0.7841 0.067 Uiso 0.675(5) 1 calc PR D 1
C67' C 0.2219(6) 0.5918(9) -0.7946(6) 0.067(3) Uani 0.325(5) 1 d PDU D 2
H67D H 0.2144 0.5673 -0.8392 0.101 Uiso 0.325(5) 1 calc PR D 2
H67E H 0.2063 0.6429 -0.7987 0.101 Uiso 0.325(5) 1 calc PR D 2
H67F H 0.1912 0.5675 -0.7598 0.101 Uiso 0.325(5) 1 calc PR D 2
C68' C 0.3069(6) 0.5879(7) -0.7729(5) 0.062(2) Uani 0.325(5) 1 d PDU D 2
H68C H 0.3233 0.5363 -0.7734 0.074 Uiso 0.325(5) 1 calc PR D 2
H68D H 0.3371 0.6145 -0.8074 0.074 Uiso 0.325(5) 1 calc PR D 2
C69' C 0.3238(4) 0.6190(6) -0.7035(5) 0.0551(19) Uani 0.325(5) 1 d PDU D 2
H69C H 0.3014 0.5873 -0.6678 0.066 Uiso 0.325(5) 1 calc PR D 2
H69D H 0.3003 0.6679 -0.7000 0.066 Uiso 0.325(5) 1 calc PR D 2
C70 C 0.3639(2) 0.8481(3) -0.6871(2) 0.0762(12) Uani 1 1 d DU . .
C71 C 0.2776(3) 0.8509(4) -0.6973(4) 0.089(2) Uani 0.785(7) 1 d PDU E 1
H71A H 0.2608 0.8091 -0.7252 0.134 Uiso 0.785(7) 1 calc PR E 1
H71B H 0.2634 0.8963 -0.7211 0.134 Uiso 0.785(7) 1 calc PR E 1
H71C H 0.2533 0.8492 -0.6523 0.134 Uiso 0.785(7) 1 calc PR E 1
C72 C 0.4009(4) 0.9054(4) -0.6446(4) 0.119(3) Uani 0.785(7) 1 d PDU E 1
H72A H 0.4196 0.9442 -0.6746 0.178 Uiso 0.785(7) 1 calc PR E 1
H72B H 0.4437 0.8841 -0.6184 0.178 Uiso 0.785(7) 1 calc PR E 1
H72C H 0.3641 0.9257 -0.6125 0.178 Uiso 0.785(7) 1 calc PR E 1
C71' C 0.3015(12) 0.8667(13) -0.6361(12) 0.105(5) Uani 0.215(7) 1 d PDU E 2
H71D H 0.3237 0.8705 -0.5895 0.157 Uiso 0.215(7) 1 calc PR E 2
H71E H 0.2628 0.8283 -0.6371 0.157 Uiso 0.215(7) 1 calc PR E 2
H71F H 0.2780 0.9134 -0.6491 0.157 Uiso 0.215(7) 1 calc PR E 2
C72' C 0.4182(12) 0.9118(10) -0.6998(16) 0.119(5) Uani 0.215(7) 1 d PDU E 2
H72D H 0.4682 0.9007 -0.6792 0.178 Uiso 0.215(7) 1 calc PR E 2
H72E H 0.3979 0.9562 -0.6787 0.178 Uiso 0.215(7) 1 calc PR E 2
H72F H 0.4231 0.9194 -0.7496 0.178 Uiso 0.215(7) 1 calc PR E 2

loop_
_atom_site_aniso_label
_atom_site_aniso_U_11
_atom_site_aniso_U_22
_atom_site_aniso_U_33
_atom_site_aniso_U_23
_atom_site_aniso_U_13
_atom_site_aniso_U_12
O1 0.0535(12) 0.0324(10) 0.0380(10) 0.0035(8) 0.0175(9) 0.0002(8)
O2 0.0533(12) 0.0388(10) 0.0345(10) 0.0061(8) 0.0159(9) 0.0039(9)
O3 0.0322(10) 0.0327(10) 0.0588(12) -0.0023(9) -0.0064(9) -0.0042(8)
O4 0.0315(9) 0.0359(10) 0.0492(11) 0.0009(8) -0.0104(8) -0.0027(8)
O5 0.0437(11) 0.0507(12) 0.0297(9) 0.0013(8) -0.0057(8) 0.0045(9)
O6 0.0419(10) 0.0506(12) 0.0267(9) -0.0001(8) -0.0040(8) 0.0013(9)
O7 0.0478(11) 0.0527(12) 0.0267(9) 0.0020(8) -0.0082(8) 0.0038(9)
O8 0.0532(12) 0.0449(11) 0.0355(10) 0.0130(8) 0.0070(9) -0.0038(9)
O9 0.0452(12) 0.0463(12) 0.0656(14) -0.0080(10) -0.0118(10) -0.0160(10)
O10 0.0608(16) 0.0759(19) 0.094(2) -0.0105(16) -0.0082(15) 0.0074(14)
N1 0.0467(13) 0.0422(13) 0.0306(11) 0.0043(9) 0.0084(10) -0.0027(10)
N2 0.0450(13) 0.0348(12) 0.0322(11) 0.0036(9) 0.0095(10) 0.0021(10)
N3 0.0416(12) 0.0356(12) 0.0348(11) 0.0049(9) 0.0054(10) -0.0035(10)
N4 0.0346(12) 0.0424(13) 0.0455(13) 0.0009(10) -0.0082(10) -0.0085(10)
N5 0.0368(12) 0.0369(12) 0.0454(13) -0.0043(10) -0.0041(10) -0.0075(10)
N6 0.0309(11) 0.0321(11) 0.0404(12) 0.0022(9) -0.0058(9) -0.0028(9)
N7 0.0415(13) 0.0401(12) 0.0301(11) 0.0004(9) -0.0052(9) -0.0027(10)
N8 0.0435(13) 0.0443(13) 0.0292(11) 0.0014(9) -0.0045(10) -0.0014(10)
N9 0.0424(12) 0.0383(12) 0.0291(11) 0.0022(9) -0.0052(9) -0.0027(10)
C1 0.073(3) 0.121(4) 0.0425(19) 0.021(2) -0.0077(18) 0.020(2)
C2 0.108(3) 0.057(2) 0.098(3) 0.006(2) 0.002(2) -0.027(2)
C3 0.0608(19) 0.0471(17) 0.070(2) -0.0147(15) -0.0018(16) -0.0166(15)
C4 0.0498(16) 0.0523(16) 0.0357(13) 0.0018(12) -0.0060(12) -0.0153(13)
C5 0.0482(15) 0.0508(16) 0.0416(14) 0.0110(12) -0.0011(12) -0.0153(13)
C6 0.0598(17) 0.0438(15) 0.0387(14) 0.0002(12) -0.0106(13) -0.0128(13)
C7 0.0569(17) 0.0439(16) 0.0468(16) 0.0130(13) 0.0000(14) -0.0014(13)
C8 0.0567(19) 0.065(2) 0.0409(16) 0.0113(15) -0.0033(14) 0.0117(16)
C9 0.0460(15) 0.0460(15) 0.0305(13) 0.0029(11) -0.0036(11) 0.0022(12)
C10 0.0473(15) 0.0543(16) 0.0340(13) 0.0037(12) -0.0001(12) -0.0153(13)
C11 0.0375(13) 0.0363(13) 0.0308(12) 0.0027(10) 0.0041(10) -0.0029(11)
C12 0.0358(13) 0.0396(13) 0.0337(12) 0.0045(10) 0.0001(10) -0.0052(11)
C13 0.0456(14) 0.0502(15) 0.0364(13) 0.0099(12) -0.0067(12) -0.0122(12)
C14 0.0490(15) 0.0401(14) 0.0321(13) -0.0014(11) -0.0044(11) -0.0079(12)
C15 0.0493(16) 0.0565(17) 0.0299(13) 0.0075(12) -0.0007(12) -0.0045(13)
C16 0.0336(12) 0.0300(12) 0.0315(11) 0.0024(9) -0.0014(10) -0.0018(10)
C17 0.0422(14) 0.0366(13) 0.0416(14) 0.0076(11) 0.0058(12) 0.0047(11)
C18 0.0500(15) 0.0384(14) 0.0351(13) 0.0057(11) -0.0042(12) -0.0046(12)
C19 0.0294(12) 0.0331(12) 0.0318(12) 0.0027(10) -0.0042(10) 0.0004(10)
C20 0.0590(17) 0.0385(14) 0.0402(14) 0.0058(12) -0.0095(13) -0.0127(13)
C21 0.0398(14) 0.0398(14) 0.0425(14) -0.0021(11) -0.0050(12) -0.0102(12)
C22 0.0454(15) 0.0514(16) 0.0359(13) 0.0016(12) -0.0011(12) -0.0173(13)
C23 0.0509(17) 0.0562(18) 0.0310(13) 0.0033(12) -0.0028(12) 0.0038(14)
C24 0.0478(15) 0.0356(13) 0.0325(12) 0.0032(10) -0.0050(11) -0.0069(11)
C25 0.0371(13) 0.0441(14) 0.0357(13) 0.0059(11) 0.0041(11) -0.0067(11)
C26 0.0291(12) 0.0316(12) 0.0453(14) -0.0002(11) -0.0062(11) -0.0014(10)
C27 0.0335(13) 0.0368(13) 0.0372(13) 0.0028(11) -0.0041(11) -0.0037(11)
C28 0.0304(12) 0.0327(12) 0.0318(11) -0.0005(9) 0.0039(10) -0.0005(10)
C29 0.0412(14) 0.0392(13) 0.0311(12) 0.0050(10) 0.0023(11) -0.0061(11)
C30 0.0352(13) 0.0397(14) 0.0379(13) -0.0053(11) -0.0067(11) 0.0006(11)
C31 0.0355(13) 0.0378(13) 0.0415(13) 0.0058(11) 0.0066(11) -0.0002(11)
C32 0.0431(14) 0.0345(13) 0.0319(12) 0.0060(10) 0.0096(11) 0.0026(11)
C33 0.0327(12) 0.0371(13) 0.0382(13) 0.0011(11) -0.0029(11) -0.0036(11)
C34 0.0357(12) 0.0334(12) 0.0286(11) -0.0005(10) 0.0037(10) -0.0042(10)
C35 0.0457(15) 0.0367(14) 0.0340(13) 0.0043(11) -0.0049(11) -0.0022(11)
C36 0.0419(14) 0.0361(13) 0.0306(12) 0.0035(10) 0.0039(11) -0.0008(11)
C37 0.0492(15) 0.0374(14) 0.0340(13) 0.0022(11) -0.0069(11) -0.0084(12)
C38 0.0342(12) 0.0324(12) 0.0306(11) 0.0017(10) 0.0004(10) -0.0033(10)
C39 0.0427(14) 0.0352(13) 0.0332(12) -0.0004(10) -0.0042(11) -0.0061(11)
C40 0.0412(14) 0.0357(13) 0.0323(12) 0.0011(10) -0.0031(11) -0.0045(11)
C41 0.0326(12) 0.0340(12) 0.0330(12) -0.0003(10) -0.0008(10) -0.0043(10)
C42 0.0354(13) 0.0454(15) 0.0414(14) 0.0018(12) 0.0016(11) -0.0068(11)
C43 0.0344(13) 0.0459(15) 0.0410(14) 0.0007(12) 0.0005(11) -0.0080(12)
C44 0.0388(13) 0.0432(14) 0.0258(11) 0.0006(10) -0.0046(10) -0.0012(11)
C45 0.0458(14) 0.0384(14) 0.0285(12) 0.0020(10) -0.0077(11) -0.0062(11)
C46 0.0328(12) 0.0344(12) 0.0333(12) -0.0002(10) -0.0015(10) -0.0056(10)
C47 0.0306(12) 0.0331(13) 0.0414(13) 0.0025(11) -0.0086(11) -0.0033(10)
C48 0.0349(12) 0.0359(13) 0.0279(11) 0.0016(10) -0.0009(10) -0.0033(10)
C49 0.0335(12) 0.0366(13) 0.0287(11) 0.0023(10) -0.0053(10) -0.0005(10)
C50 0.0336(12) 0.0358(12) 0.0276(11) 0.0025(10) 0.0005(10) -0.0014(10)
C51 0.0377(13) 0.0422(14) 0.0354(13) -0.0017(11) -0.0012(11) -0.0072(11)
C52 0.0397(13) 0.0353(13) 0.0309(12) 0.0001(10) -0.0051(11) -0.0065(11)
C53 0.0370(13) 0.0443(14) 0.0357(13) -0.0002(11) 0.0003(11) -0.0059(11)
C54 0.0318(12) 0.0351(13) 0.0314(12) 0.0033(10) 0.0004(10) 0.0007(10)
C55 0.0351(12) 0.0341(13) 0.0327(12) 0.0005(10) -0.0023(10) -0.0044(10)
C56 0.0446(14) 0.0295(12) 0.0309(12) 0.0006(10) 0.0108(11) -0.0044(11)
C57 0.0336(13) 0.0425(14) 0.0336(12) -0.0006(11) -0.0013(10) -0.0020(11)
C58 0.0400(14) 0.0414(14) 0.0293(12) 0.0025(10) -0.0029(10) 0.0002(11)
C59 0.0312(12) 0.0315(12) 0.0319(11) 0.0002(10) 0.0005(10) -0.0019(10)
C60 0.0353(12) 0.0348(12) 0.0320(12) 0.0018(10) -0.0012(10) -0.0036(10)
C61 0.0312(12) 0.0336(12) 0.0321(12) 0.0021(10) -0.0012(10) -0.0001(10)
C62 0.0343(12) 0.0335(12) 0.0300(11) 0.0013(10) -0.0019(10) -0.0016(10)
C63 0.0326(12) 0.0313(12) 0.0299(11) 0.0031(10) -0.0011(10) 0.0008(10)
C64 0.0310(12) 0.0315(12) 0.0326(12) 0.0026(10) -0.0039(10) -0.0026(10)
C65 0.110(4) 0.081(4) 0.114(4) 0.012(4) 0.014(4) -0.010(4)
C66 0.089(5) 0.104(5) 0.154(6) -0.014(5) 0.001(5) -0.015(4)
C65' 0.081(4) 0.063(4) 0.109(5) 0.009(4) 0.018(4) -0.019(4)
C66' 0.141(7) 0.107(6) 0.153(7) 0.006(6) 0.023(6) -0.020(6)
C67 0.055(3) 0.081(4) 0.074(4) -0.025(3) -0.001(3) 0.004(3)
C68 0.060(3) 0.060(3) 0.059(2) -0.007(2) 0.001(2) 0.001(2)
C69 0.063(3) 0.064(3) 0.042(2) -0.005(2) 0.000(2) 0.006(2)
C67' 0.063(5) 0.079(6) 0.059(5) -0.006(5) 0.004(5) -0.006(5)
C68' 0.063(4) 0.066(4) 0.056(4) -0.004(3) -0.001(3) -0.005(4)
C69' 0.059(4) 0.056(3) 0.050(4) 0.002(3) 0.003(3) -0.001(3)
C70 0.074(3) 0.090(3) 0.065(2) 0.016(2) -0.001(2) 0.032(2)
C71 0.065(3) 0.099(4) 0.105(4) 0.037(3) 0.027(3) 0.019(3)
C72 0.130(5) 0.124(5) 0.101(4) -0.049(4) -0.039(4) 0.063(4)
C71' 0.104(7) 0.109(8) 0.101(8) 0.002(7) 0.007(7) 0.007(7)
C72' 0.113(8) 0.121(8) 0.122(8) 0.005(7) 0.006(7) 0.019(7)

loop_
_atom_type_symbol
_atom_type_description
_atom_type_scat_dispersion_real
_atom_type_scat_dispersion_imag
_atom_type_scat_source
C C 0.0033 0.0016 'International Tables Vol C Tables 4.2.6.8 and 6.1.1.4'
H H 0.0000 0.0000 'International Tables Vol C Tables 4.2.6.8 and 6.1.1.4'
N N 0.0061 0.0033 'International Tables Vol C Tables 4.2.6.8 and 6.1.1.4'
O O 0.0106 0.0060 'International Tables Vol C Tables 4.2.6.8 and 6.1.1.4'

loop_
_geom_angle_atom_site_label_1
_geom_angle_atom_site_label_2
_geom_angle_atom_site_label_3
_geom_angle
C11 O1 C56 118.2(2)
C36 O2 C32 115.2(2)
C33 O3 C26 116.4(2)
C27 O4 C47 114.0(2)
C40 O5 C58 116.3(2)
C52 O6 C44 115.7(2)
C45 O7 C9 118.5(2)
C29 O8 C7 119.1(2)
C21 O9 C3 119.3(2)
C36 N1 C29 112.5(2)
C11 N2 C36 112.7(2)
C29 N3 C11 111.9(2)
C27 N4 C21 112.0(2)
C21 N5 C33 112.1(2)
C33 N6 C27 113.0(2)
C52 N7 C40 113.2(2)
C40 N8 C45 112.4(2)
C52 N9 C45 112.3(2)
C8 C1 H1A 109.5
C8 C1 H1B 109.5
H1A C1 H1B 109.5
C8 C1 H1C 109.5
H1A C1 H1C 109.5
H1B C1 H1C 109.5
C3 C2 C65 117.3(5)
C3 C2 C65' 99.3(5)
C65 C2 C65' 34.5(5)
C3 C2 H2A 108.0
C65 C2 H2A 108.0
C65' C2 H2A 142.1
C3 C2 H2B 108.0
C65 C2 H2B 108.0
C65' C2 H2B 88.1
H2A C2 H2B 107.2
O9 C3 C2 111.7(3)
O9 C3 H3A 109.3
C2 C3 H3A 109.3
O9 C3 H3B 109.3
C2 C3 H3B 109.3
H3A C3 H3B 107.9
C47 C4 C22 118.9(3)
C47 C4 H4A 120.6
C22 C4 H4A 120.6
C32 C5 C13 119.2(3)
C32 C5 H5A 120.4
C13 C5 H5A 120.4
C58 C6 C20 118.5(3)
C58 C6 H6A 120.7
C20 C6 H6A 120.7
O8 C7 C69 108.2(3)
O8 C7 C69' 116.4(5)
C69 C7 C69' 30.6(4)
O8 C7 H7A 110.1
C69 C7 H7A 110.1
C69' C7 H7A 126.3
O8 C7 H7B 110.1
C69 C7 H7B 110.1
C69' C7 H7B 79.8
H7A C7 H7B 108.4
C23 C8 C1 111.3(3)
C23 C8 H8A 109.4
C1 C8 H8A 109.4
C23 C8 H8B 109.4
C1 C8 H8B 109.4
H8A C8 H8B 108.0
O7 C9 C23 106.3(2)
O7 C9 H9A 110.5
C23 C9 H9A 110.5
O7 C9 H9B 110.5
C23 C9 H9B 110.5
H9A C9 H9B 108.7
C54 C10 C15 121.8(3)
C54 C10 H10A 119.1
C15 C10 H10A 119.1
N2 C11 N3 127.9(2)
N2 C11 O1 119.0(2)
N3 C11 O1 113.0(2)
C25 C12 C34 120.7(3)
C25 C12 H12A 119.6
C34 C12 H12A 119.6
C54 C13 C5 121.9(3)
C54 C13 H13A 119.0
C5 C13 H13A 119.0
C44 C14 C24 118.6(3)
C44 C14 H14A 120.7
C24 C14 H14A 120.7
C32 C15 C10 119.0(3)
C32 C15 H15A 120.5
C10 C15 H15A 120.5
C38 C16 C46 118.5(2)
C38 C16 C55 121.5(2)
C46 C16 C55 119.9(2)
C56 C17 C31 118.8(3)
C56 C17 H17A 120.6
C31 C17 H17A 120.6
C58 C18 C37 119.1(3)
C58 C18 H18A 120.5
C37 C18 H18A 120.5
C57 C19 C51 117.6(2)
C57 C19 C61 120.0(2)
C51 C19 C61 122.3(2)
C55 C20 C6 121.9(3)
C55 C20 H20A 119.0
C6 C20 H20A 119.0
N5 C21 O9 119.4(3)
N5 C21 N4 127.7(2)
O9 C21 N4 112.9(2)
C4 C22 C64 121.4(3)
C4 C22 H22A 119.3
C64 C22 H22A 119.3
C9 C23 C8 112.1(3)
C9 C23 H23A 109.2
C8 C23 H23A 109.2
C9 C23 H23B 109.2
C8 C23 H23B 109.2
H23A C23 H23B 107.9
C48 C24 C14 121.5(3)
C48 C24 H24A 119.2
C14 C24 H24A 119.2
C56 C25 C12 119.3(3)
C56 C25 H25A 120.4
C12 C25 H25A 120.4
C43 C26 C30 121.7(2)
C43 C26 O3 121.2(2)
C30 C26 O3 117.0(2)
N4 C27 N6 127.6(3)
N4 C27 O4 115.3(2)
N6 C27 O4 117.2(2)
C50 C28 C46 118.9(2)
C50 C28 C34 119.5(2)
C46 C28 C34 121.5(2)
N3 C29 O8 119.4(3)
N3 C29 N1 127.3(2)
O8 C29 N1 113.3(2)
C26 C30 C57 119.2(3)
C26 C30 H30A 120.4
C57 C30 H30A 120.4
C17 C31 C34 120.8(3)
C17 C31 H31A 119.6
C34 C31 H31A 119.6
C5 C32 C15 121.2(3)
C5 C32 O2 120.4(3)
C15 C32 O2 118.4(2)
N6 C33 N5 127.7(3)
N6 C33 O3 118.1(2)
N5 C33 O3 114.2(2)
C12 C34 C31 118.7(2)
C12 C34 C28 121.5(2)
C31 C34 C28 119.8(2)
C44 C35 C39 118.7(3)
C44 C35 H35A 120.7
C39 C35 H35A 120.7
N1 C36 N2 127.4(3)
N1 C36 O2 115.0(2)
N2 C36 O2 117.6(2)
C18 C37 C55 121.3(3)
C18 C37 H37A 119.4
C55 C37 H37A 119.4
C16 C38 C59 121.4(2)
C16 C38 H38A 119.3
C59 C38 H38A 119.3
C35 C39 C48 121.1(2)
C35 C39 H39A 119.4
C48 C39 H39A 119.4
N8 C40 N7 127.2(3)
N8 C40 O5 114.3(2)
N7 C40 O5 118.5(2)
C62 C41 C63 121.3(2)
C62 C41 H41A 119.3
C63 C41 H41A 119.3
C47 C42 C53 119.1(3)
C47 C42 H42A 120.5
C53 C42 H42A 120.5
C26 C43 C51 118.3(3)
C26 C43 H43A 120.9
C51 C43 H43A 120.9
C35 C44 C14 121.9(2)
C35 C44 O6 117.5(2)
C14 C44 O6 120.5(2)
O7 C45 N9 119.8(2)
O7 C45 N8 113.0(2)
N9 C45 N8 127.2(2)
C28 C46 C16 121.1(2)
C28 C46 H46A 119.4
C16 C46 H46A 119.4
C4 C47 C42 121.5(3)
C4 C47 O4 119.0(2)
C42 C47 O4 119.4(2)
C24 C48 C39 118.0(2)
C24 C48 C62 122.5(2)
C39 C48 C62 119.4(2)
C61 C49 C63 122.1(2)
C61 C49 H49A 119.0
C63 C49 H49A 119.0
C28 C50 C59 121.8(2)
C28 C50 H50A 119.1
C59 C50 H50A 119.1
C43 C51 C19 121.9(3)
C43 C51 H51A 119.1
C19 C51 H51A 119.1
N7 C52 N9 127.6(3)
N7 C52 O6 118.3(2)
N9 C52 O6 114.2(2)
C42 C53 C64 121.2(3)
C42 C53 H53A 119.4
C64 C53 H53A 119.4
C10 C54 C13 116.5(2)
C10 C54 C63 121.8(2)
C13 C54 C63 121.7(2)
C20 C55 C37 117.4(2)
C20 C55 C16 120.6(2)
C37 C55 C16 122.0(2)
C25 C56 C17 121.7(2)
C25 C56 O1 122.5(2)
C17 C56 O1 115.8(2)
C30 C57 C19 121.2(3)
C30 C57 H57A 119.4
C19 C57 H57A 119.4
C18 C58 C6 121.7(3)
C18 C58 O5 120.0(2)
C6 C58 O5 118.2(2)
C50 C59 C38 118.3(2)
C50 C59 C64 120.4(2)
C38 C59 C64 121.3(2)
C62 C60 C61 120.8(2)
C62 C60 H60A 119.6
C61 C60 H60A 119.6
C49 C61 C60 118.7(2)
C49 C61 C19 121.0(2)
C60 C61 C19 120.2(2)
C60 C62 C41 119.3(2)
C60 C62 C48 120.0(2)
C41 C62 C48 120.6(2)
C49 C63 C41 117.6(2)
C49 C63 C54 121.2(2)
C41 C63 C54 121.2(2)
C53 C64 C22 117.9(2)
C53 C64 C59 121.3(2)
C22 C64 C59 120.7(2)
C66 C65 C2 104.8(7)
C66 C65 H65A 110.8
C2 C65 H65A 110.8
C66 C65 H65B 110.8
C2 C65 H65B 110.8
H65A C65 H65B 108.9
C66' C65' C2 106.8(10)
C66' C65' H65C 110.4
C2 C65' H65C 110.4
C66' C65' H65D 110.4
C2 C65' H65D 110.4
H65C C65' H65D 108.6
C65' C66' H66D 109.5
C65' C66' H66E 109.5
H66D C66' H66E 109.5
C65' C66' H66F 109.5
H66D C66' H66F 109.5
H66E C66' H66F 109.5
C69 C68 C67 110.6(5)
C69 C68 H68A 109.5
C67 C68 H68A 109.5
C69 C68 H68B 109.5
C67 C68 H68B 109.5
H68A C68 H68B 108.1
C68 C69 C7 114.2(4)
C68 C69 H69A 108.7
C7 C69 H69A 108.7
C68 C69 H69B 108.7
C7 C69 H69B 108.7
H69A C69 H69B 107.6
C68' C67' H67D 109.5
C68' C67' H67E 109.5
H67D C67' H67E 109.5
C68' C67' H67F 109.5
H67D C67' H67F 109.5
H67E C67' H67F 109.5
C69' C68' C67' 113.9(8)
C69' C68' H68C 108.8
C67' C68' H68C 108.8
C69' C68' H68D 108.8
C67' C68' H68D 108.8
H68C C68' H68D 107.7
C68' C69' C7 111.1(7)
C68' C69' H69C 109.4
C7 C69' H69C 109.4
C68' C69' H69D 109.4
C7 C69' H69D 109.4
H69C C69' H69D 108.0
O10 C70 C72 124.0(5)
O10 C70 C71 117.7(5)
C72 C70 C71 118.3(5)
O10 C70 C71' 143.9(10)
C72 C70 C71' 78.2(10)
C71 C70 C71' 49.7(10)
O10 C70 C72' 101.2(10)
C72 C70 C72' 43.8(10)
C71 C70 C72' 125.0(11)
C71' C70 C72' 113.0(10)
C70 C71 H71A 109.5
C70 C71 H71B 109.5
C70 C71 H71C 109.5
C70 C72 H72A 109.5
C70 C72 H72B 109.5
C70 C72 H72C 109.5
C70 C71' H71D 109.5
C70 C71' H71E 109.5
H71D C71' H71E 109.5
C70 C71' H71F 109.5
H71D C71' H71F 109.5
H71E C71' H71F 109.5
C70 C72' H72D 109.5
C70 C72' H72E 109.5
H72D C72' H72E 109.5
C70 C72' H72F 109.5
H72D C72' H72F 109.5
H72E C72' H72F 109.5

loop_
_geom_bond_atom_site_label_1
_geom_bond_atom_site_label_2
_geom_bond_distance
O1 C11 1.354(3)
O1 C56 1.415(3)
O2 C36 1.350(3)
O2 C32 1.418(3)
O3 C33 1.343(3)
O3 C26 1.424(3)
O4 C27 1.350(3)
O4 C47 1.421(3)
O5 C40 1.344(3)
O5 C58 1.417(3)
O6 C52 1.352(3)
O6 C44 1.421(3)
O7 C45 1.329(3)
O7 C9 1.449(3)
O8 C29 1.334(3)
O8 C7 1.469(4)
O9 C21 1.334(3)
O9 C3 1.456(4)
O10 C70 1.199(5)
N1 C36 1.322(3)
N1 C29 1.336(4)
N2 C11 1.316(3)
N2 C36 1.329(3)
N3 C29 1.332(3)
N3 C11 1.333(3)
N4 C27 1.323(3)
N4 C21 1.338(4)
N5 C21 1.327(4)
N5 C33 1.329(3)
N6 C33 1.315(3)
N6 C27 1.326(3)
N7 C52 1.316(3)
N7 C40 1.331(3)
N8 C40 1.328(3)
N8 C45 1.339(4)
N9 C52 1.332(3)
N9 C45 1.337(4)
C1 C8 1.527(4)
C1 H1A 0.9800
C1 H1B 0.9800
C1 H1C 0.9800
C2 C3 1.487(5)
C2 C65 1.568(8)
C2 C65' 1.608(9)
C2 H2A 0.9900
C2 H2B 0.9900
C3 H3A 0.9900
C3 H3B 0.9900
C4 C47 1.369(4)
C4 C22 1.384(4)
C4 H4A 0.9500
C5 C32 1.358(4)
C5 C13 1.390(4)
C5 H5A 0.9500
C6 C58 1.369(4)
C6 C20 1.389(4)
C6 H6A 0.9500
C7 C69 1.515(6)
C7 C69' 1.529(8)
C7 H7A 0.9900
C7 H7B 0.9900
C8 C23 1.514(4)
C8 H8A 0.9900
C8 H8B 0.9900
C9 C23 1.511(4)
C9 H9A 0.9900
C9 H9B 0.9900
C10 C54 1.388(4)
C10 C15 1.394(4)
C10 H10A 0.9500
C12 C25 1.389(4)
C12 C34 1.390(4)
C12 H12A 0.9500
C13 C54 1.389(4)
C13 H13A 0.9500
C14 C44 1.376(4)
C14 C24 1.386(4)
C14 H14A 0.9500
C15 C32 1.363(4)
C15 H15A 0.9500
C16 C38 1.393(3)
C16 C46 1.401(3)
C16 C55 1.492(3)
C17 C56 1.378(4)
C17 C31 1.389(4)
C17 H17A 0.9500
C18 C58 1.366(4)
C18 C37 1.385(4)
C18 H18A 0.9500
C19 C57 1.392(4)
C19 C51 1.398(4)
C19 C61 1.491(3)
C20 C55 1.383(4)
C20 H20A 0.9500
C22 C64 1.387(4)
C22 H22A 0.9500
C23 H23A 0.9900
C23 H23B 0.9900
C24 C48 1.385(4)
C24 H24A 0.9500
C25 C56 1.370(4)
C25 H25A 0.9500
C26 C43 1.376(4)
C26 C30 1.378(4)
C28 C50 1.389(4)
C28 C46 1.389(3)
C28 C34 1.487(3)
C30 C57 1.385(4)
C30 H30A 0.9500
C31 C34 1.394(4)
C31 H31A 0.9500
C35 C44 1.375(4)
C35 C39 1.385(4)
C35 H35A 0.9500
C37 C55 1.393(4)
C37 H37A 0.9500
C38 C59 1.401(3)
C38 H38A 0.9500
C39 C48 1.401(4)
C39 H39A 0.9500
C41 C62 1.396(3)
C41 C63 1.401(3)
C41 H41A 0.9500
C42 C47 1.369(4)
C42 C53 1.385(4)
C42 H42A 0.9500
C43 C51 1.390(4)
C43 H43A 0.9500
C46 H46A 0.9500
C48 C62 1.489(3)
C49 C61 1.391(3)
C49 C63 1.398(4)
C49 H49A 0.9500
C50 C59 1.391(3)
C50 H50A 0.9500
C51 H51A 0.9500
C53 C64 1.385(4)
C53 H53A 0.9500
C54 C63 1.497(3)
C57 H57A 0.9500
C59 C64 1.492(3)
C60 C62 1.389(4)
C60 C61 1.396(3)
C60 H60A 0.9500
C65 C66 1.475(9)
C65 H65A 0.9900
C65 H65B 0.9900
C66 H66A 0.9800
C66 H66B 0.9800
C66 H66C 0.9800
C65' C66' 1.480(10)
C65' H65C 0.9900
C65' H65D 0.9900
C66' H66D 0.9800
C66' H66E 0.9800
C66' H66F 0.9800
C67 C68 1.548(7)
C67 H67A 0.9800
C67 H67B 0.9800
C67 H67C 0.9800
C68 C69 1.495(6)
C68 H68A 0.9900
C68 H68B 0.9900
C69 H69A 0.9900
C69 H69B 0.9900
C67' C68' 1.547(9)
C67' H67D 0.9800
C67' H67E 0.9800
C67' H67F 0.9800
C68' C69' 1.485(9)
C68' H68C 0.9900
C68' H68D 0.9900
C69' H69C 0.9900
C69' H69D 0.9900
C70 C72 1.478(7)
C70 C71 1.527(6)
C70 C71' 1.530(10)
C70 C72' 1.531(11)
C71 H71A 0.9800
C71 H71B 0.9800
C71 H71C 0.9800
C72 H72A 0.9800
C72 H72B 0.9800
C72 H72C 0.9800
C71' H71D 0.9800
C71' H71E 0.9800
C71' H71F 0.9800
C72' H72D 0.9800
C72' H72E 0.9800
C72' H72F 0.9800

loop_
_geom_torsion_atom_site_label_1
_geom_torsion_atom_site_label_2
_geom_torsion_atom_site_label_3
_geom_torsion_atom_site_label_4
_geom_torsion
C21 O9 C3 C2 81.6(4)
C65 C2 C3 O9 144.3(5)
C65' C2 C3 O9 175.5(6)
C29 O8 C7 C69 -101.8(3)
C29 O8 C7 C69' -69.8(5)
C45 O7 C9 C23 -178.5(2)
C36 N2 C11 N3 2.2(4)
C36 N2 C11 O1 -177.6(2)
C29 N3 C11 N2 0.1(4)
C29 N3 C11 O1 179.9(2)
C56 O1 C11 N2 -20.0(4)
C56 O1 C11 N3 160.1(2)
C32 C5 C13 C54 0.2(5)
C54 C10 C15 C32 1.2(5)
C58 C6 C20 C55 0.6(5)
C33 N5 C21 O9 179.0(3)
C33 N5 C21 N4 -0.2(4)
C3 O9 C21 N5 5.3(4)
C3 O9 C21 N4 -175.4(3)
C27 N4 C21 N5 0.1(4)
C27 N4 C21 O9 -179.1(2)
C47 C4 C22 C64 -1.6(5)
O7 C9 C23 C8 174.5(3)
C1 C8 C23 C9 179.5(3)
C44 C14 C24 C48 0.2(4)
C34 C12 C25 C56 0.0(4)
C33 O3 C26 C43 85.8(3)
C33 O3 C26 C30 -97.4(3)
C21 N4 C27 N6 0.6(4)
C21 N4 C27 O4 -178.9(2)
C33 N6 C27 N4 -1.1(4)
C33 N6 C27 O4 178.4(2)
C47 O4 C27 N4 177.2(2)
C47 O4 C27 N6 -2.4(3)
C11 N3 C29 O8 176.8(2)
C11 N3 C29 N1 -3.6(4)
C7 O8 C29 N3 -9.9(4)
C7 O8 C29 N1 170.4(2)
C36 N1 C29 N3 4.1(4)
C36 N1 C29 O8 -176.2(2)
C43 C26 C30 C57 1.9(4)
O3 C26 C30 C57 -174.9(2)
C56 C17 C31 C34 1.8(4)
C13 C5 C32 C15 -5.2(5)
C13 C5 C32 O2 173.8(3)
C10 C15 C32 C5 4.5(5)
C10 C15 C32 O2 -174.5(3)
C36 O2 C32 C5 -81.5(3)
C36 O2 C32 C15 97.5(3)
C27 N6 C33 N5 1.0(4)
C27 N6 C33 O3 -179.1(2)
C21 N5 C33 N6 -0.4(4)
C21 N5 C33 O3 179.7(2)
C26 O3 C33 N6 -9.9(4)
C26 O3 C33 N5 170.0(2)
C25 C12 C34 C31 -0.9(4)
C25 C12 C34 C28 178.6(2)
C17 C31 C34 C12 0.0(4)
C17 C31 C34 C28 -179.5(3)
C50 C28 C34 C12 -138.7(3)
C46 C28 C34 C12 43.9(4)
C50 C28 C34 C31 40.7(4)
C46 C28 C34 C31 -136.6(3)
C29 N1 C36 N2 -1.2(4)
C29 N1 C36 O2 177.8(2)
C11 N2 C36 N1 -1.6(4)
C11 N2 C36 O2 179.4(2)
C32 O2 C36 N1 -172.7(2)
C32 O2 C36 N2 6.5(4)
C58 C18 C37 C55 -0.9(5)
C46 C16 C38 C59 -0.7(4)
C55 C16 C38 C59 177.3(2)
C44 C35 C39 C48 -0.2(4)
C45 N8 C40 N7 -1.8(4)
C45 N8 C40 O5 177.4(2)
C52 N7 C40 N8 0.1(4)
C52 N7 C40 O5 -179.1(2)
C58 O5 C40 N8 178.9(2)
C58 O5 C40 N7 -1.8(4)
C30 C26 C43 C51 -1.5(4)
O3 C26 C43 C51 175.1(2)
C39 C35 C44 C14 -2.0(4)
C39 C35 C44 O6 180.0(2)
C24 C14 C44 C35 2.0(4)
C24 C14 C44 O6 -180.0(2)
C52 O6 C44 C35 -101.3(3)
C52 O6 C44 C14 80.6(3)
C9 O7 C45 N9 -9.7(4)
C9 O7 C45 N8 169.7(2)
C52 N9 C45 O7 180.0(2)
C52 N9 C45 N8 0.7(4)
C40 N8 C45 O7 -178.0(2)
C40 N8 C45 N9 1.4(4)
C50 C28 C46 C16 -1.0(4)
C34 C28 C46 C16 176.4(2)
C38 C16 C46 C28 1.4(4)
C55 C16 C46 C28 -176.6(2)
C22 C4 C47 C42 3.5(5)
C22 C4 C47 O4 -173.9(3)
C53 C42 C47 C4 -2.0(4)
C53 C42 C47 O4 175.4(2)
C27 O4 C47 C4 85.2(3)
C27 O4 C47 C42 -92.2(3)
C14 C24 C48 C39 -2.3(4)
C14 C24 C48 C62 176.0(3)
C35 C39 C48 C24 2.3(4)
C35 C39 C48 C62 -176.0(2)
C46 C28 C50 C59 -0.2(4)
C34 C28 C50 C59 -177.7(2)
C26 C43 C51 C19 -0.7(4)
C57 C19 C51 C43 2.5(4)
C61 C19 C51 C43 -175.5(3)
C40 N7 C52 N9 2.5(4)
C40 N7 C52 O6 -177.5(2)
C45 N9 C52 N7 -2.8(4)
C45 N9 C52 O6 177.2(2)
C44 O6 C52 N7 -7.0(3)
C44 O6 C52 N9 173.1(2)
C47 C42 C53 C64 -1.4(4)
C15 C10 C54 C13 -5.9(4)
C15 C10 C54 C63 173.0(3)
C5 C13 C54 C10 5.1(4)
C5 C13 C54 C63 -173.8(3)
C6 C20 C55 C37 2.0(5)
C6 C20 C55 C16 -179.1(3)
C18 C37 C55 C20 -1.8(4)
C18 C37 C55 C16 179.2(3)
C38 C16 C55 C20 -146.8(3)
C46 C16 C55 C20 31.1(4)
C38 C16 C55 C37 32.1(4)
C46 C16 C55 C37 -150.0(3)
C12 C25 C56 C17 1.8(4)
C12 C25 C56 O1 179.5(2)
C31 C17 C56 C25 -2.7(4)
C31 C17 C56 O1 179.5(2)
C11 O1 C56 C25 69.2(3)
C11 O1 C56 C17 -112.9(3)
C26 C30 C57 C19 0.0(4)
C51 C19 C57 C30 -2.1(4)
C61 C19 C57 C30 176.0(2)
C37 C18 C58 C6 3.6(5)
C37 C18 C58 O5 179.4(3)
C20 C6 C58 C18 -3.4(5)
C20 C6 C58 O5 -179.3(3)
C40 O5 C58 C18 86.7(3)
C40 O5 C58 C6 -97.3(3)
C28 C50 C59 C38 0.9(4)
C28 C50 C59 C64 -179.7(2)
C16 C38 C59 C50 -0.4(4)
C16 C38 C59 C64 -179.8(2)
C63 C49 C61 C60 2.1(4)
C63 C49 C61 C19 -174.4(2)
C62 C60 C61 C49 -0.6(4)
C62 C60 C61 C19 175.9(2)
C57 C19 C61 C49 29.0(4)
C51 C19 C61 C49 -153.1(3)
C57 C19 C61 C60 -147.4(3)
C51 C19 C61 C60 30.5(4)
C61 C60 C62 C41 -0.3(4)
C61 C60 C62 C48 -179.1(2)
C63 C41 C62 C60 -0.2(4)
C63 C41 C62 C48 178.6(2)
C24 C48 C62 C60 -136.7(3)
C39 C48 C62 C60 41.6(4)
C24 C48 C62 C41 44.5(4)
C39 C48 C62 C41 -137.2(3)
C61 C49 C63 C41 -2.6(4)
C61 C49 C63 C54 178.0(2)
C62 C41 C63 C49 1.6(4)
C62 C41 C63 C54 -178.9(2)
C10 C54 C63 C49 -3.2(4)
C13 C54 C63 C49 175.6(3)
C10 C54 C63 C41 177.4(3)
C13 C54 C63 C41 -3.8(4)
C42 C53 C64 C22 3.1(4)
C42 C53 C64 C59 -176.0(3)
C4 C22 C64 C53 -1.6(4)
C4 C22 C64 C59 177.5(3)
C50 C59 C64 C53 -156.5(3)
C38 C59 C64 C53 22.9(4)
C50 C59 C64 C22 24.4(4)
C38 C59 C64 C22 -156.3(3)
C3 C2 C65 C66 96.1(8)
C65' C2 C65 C66 31.6(11)
C3 C2 C65' C66' -145.5(11)
C65 C2 C65' C66' -19.9(11)
C67 C68 C69 C7 179.4(4)
O8 C7 C69 C68 68.5(5)
C69' C7 C69 C68 -42.8(9)
C67' C68' C69' C7 -170.4(10)
O8 C7 C69' C68' -66.6(10)
C69 C7 C69' C68' 14.6(7)
